data_4064246
loop_
_publ_author_name
'Shima, Takanori'
'Nishiura, Masayoshi'
'Hou, Zhaomin'

_publ_section_title
;
 Tetra-, Penta-, and Hexanuclear Yttrium Hydride Clusters from
 Half-Sandwich Bis(aminobenzyl) Complexes Containing Various
 Cyclopentadienyl Ligands
;
_journal_issue 9
_journal_name_full Organometallics
_journal_page_first 2513
_journal_paper_doi 10.1021/om1012055
_journal_volume 30
_journal_year 2011
_chemical_formula_moiety 'C60 H102 Y6, 2(C7 H8)'
_chemical_formula_sum 'C74 H118 Y6'
_chemical_formula_weight 1541.14
_chemical_name_systematic
; 
 ? 
;
_space_group_IT_number 12
_symmetry_cell_setting monoclinic
_symmetry_space_group_name_Hall '-C 2y'
_symmetry_space_group_name_H-M 'C 1 2/m 1'
_atom_sites_solution_hydrogens geom
_atom_sites_solution_primary direct
_atom_sites_solution_secondary difmap
_audit_creation_method SHELXL-97
_cell_angle_alpha 90.00
_cell_angle_beta 123.307(4)
_cell_angle_gamma 90.00
_cell_formula_units_Z 2
_cell_length_a 19.503(5)
_cell_length_b 17.833(5)
_cell_length_c 12.969(4)
_cell_measurement_reflns_used 7348
_cell_measurement_temperature 173(2)
_cell_measurement_theta_max 24.61
_cell_measurement_theta_min 1.69
_cell_volume 3769.7(19)
_computing_cell_refinement 'Bruker SMART'
_computing_data_collection 'Bruker SMART'
_computing_data_reduction 'Bruker SHELXTL'
_computing_molecular_graphics 'Bruker SHELXTL'
_computing_publication_material 'Bruker SHELXTL'
_computing_structure_refinement 'SHELXL-97 (Sheldrick, 1997)'
_computing_structure_solution 'SHELXS-97 (Sheldrick, 1990)'
_diffrn_ambient_temperature 173(2)
_diffrn_measured_fraction_theta_full 0.984
_diffrn_measured_fraction_theta_max 0.984
_diffrn_measurement_device_type 'CCD area detector'
_diffrn_measurement_method 'phi and omega scans'
_diffrn_radiation_monochromator graphite
_diffrn_radiation_source 'fine-focus sealed tube'
_diffrn_radiation_type MoK\a
_diffrn_radiation_wavelength 0.71073
_diffrn_reflns_av_R_equivalents 0.0521
_diffrn_reflns_av_sigmaI/netI 0.1170
_diffrn_reflns_limit_h_max 12
_diffrn_reflns_limit_h_min -22
_diffrn_reflns_limit_k_max 16
_diffrn_reflns_limit_k_min -20
_diffrn_reflns_limit_l_max 15
_diffrn_reflns_limit_l_min -10
_diffrn_reflns_number 7348
_diffrn_reflns_theta_full 24.61
_diffrn_reflns_theta_max 24.61
_diffrn_reflns_theta_min 1.69
_exptl_absorpt_coefficient_mu 4.601
_exptl_absorpt_correction_T_max 0.3390
_exptl_absorpt_correction_T_min 0.2605
_exptl_absorpt_correction_type multi-scan
_exptl_absorpt_process_details SADABS
_exptl_crystal_colour colorless
_exptl_crystal_density_diffrn 1.358
_exptl_crystal_density_method 'not measured'
_exptl_crystal_description prism
_exptl_crystal_F_000 1592
_exptl_crystal_size_max 0.40
_exptl_crystal_size_mid 0.30
_exptl_crystal_size_min 0.30
_refine_diff_density_max 1.722
_refine_diff_density_min -2.142
_refine_diff_density_rms 0.127
_refine_ls_extinction_method none
_refine_ls_goodness_of_fit_ref 1.052
_refine_ls_hydrogen_treatment mixed
_refine_ls_matrix_type full
_refine_ls_number_parameters 218
_refine_ls_number_reflns 3248
_refine_ls_number_restraints 1
_refine_ls_restrained_S_all 1.052
_refine_ls_R_factor_all 0.1870
_refine_ls_R_factor_gt 0.1031
_refine_ls_shift/su_max 0.008
_refine_ls_shift/su_mean 0.000
_refine_ls_structure_factor_coef Fsqd
_refine_ls_weighting_details 'calc w=1/[\s^2^(Fo^2^)+(0.0482P)^2^+90.2112P] where P=(Fo^2^+2Fc^2^)/3'
_refine_ls_weighting_scheme calc
_refine_ls_wR_factor_gt 0.2014
_refine_ls_wR_factor_ref 0.2360
_reflns_number_gt 1678
_reflns_number_total 3248
_reflns_threshold_expression >2sigma(I)
_cod_data_source_file om1012055_si_002.cif
_cod_data_source_block 7
_cod_original_cell_volume 3769.7(18)
_cod_original_sg_symbol_H-M C2/m
_cod_database_code 4064246

loop_
_symmetry_equiv_pos_as_xyz
'x, y, z'
'-x, y, -z'
'x+1/2, y+1/2, z'
'-x+1/2, y+1/2, -z'
'-x, -y, -z'
'x, -y, z'
'-x+1/2, -y+1/2, -z'
'x+1/2, -y+1/2, z'

loop_
_atom_site_label
_atom_site_type_symbol
_atom_site_fract_x
_atom_site_fract_y
_atom_site_fract_z
_atom_site_U_iso_or_equiv
_atom_site_adp_type
_atom_site_occupancy
_atom_site_symmetry_multiplicity
_atom_site_calc_flag
_atom_site_refinement_flags
Y1 Y 0.42913(5) 0.10700(7) 0.32935(8) 0.0880(3) Uani 1 1 d D
Y2 Y 0.61221(7) 0.0000 0.47998(16) 0.1010(5) Uani 1 2 d S
C1 C 0.3776(6) 0.2450(6) 0.2666(8) 0.085(4) Uani 1 1 d .
C2 C 0.3094(5) 0.2010(6) 0.1851(8) 0.068(3) Uani 1 1 d .
C3 C 0.3276(5) 0.1624(6) 0.1094(8) 0.074(3) Uani 1 1 d .
C4 C 0.4063(5) 0.1841(6) 0.1390(7) 0.092(3) Uani 1 1 d .
C5 C 0.4366(5) 0.2346(7) 0.2374(8) 0.092(4) Uani 1 1 d .
C6 C 0.3796(8) 0.3010(8) 0.3581(10) 0.131(6) Uani 1 1 d .
H6A H 0.3466 0.3439 0.3141 0.196 Uiso 1 1 d R
H6B H 0.4352 0.3167 0.4160 0.196 Uiso 1 1 d R
H6C H 0.3584 0.2775 0.4016 0.196 Uiso 1 1 d R
C7 C 0.2286(5) 0.2007(7) 0.1725(10) 0.111(4) Uani 1 1 d .
H7A H 0.2339 0.2259 0.2420 0.166 Uiso 1 1 d R
H7B H 0.2114 0.1499 0.1695 0.166 Uiso 1 1 d R
H7C H 0.1887 0.2262 0.0980 0.166 Uiso 1 1 d R
C8 C 0.2682(8) 0.1146(7) 0.0021(11) 0.131(6) Uani 1 1 d .
H8A H 0.2364 0.0854 0.0234 0.197 Uiso 1 1 d R
H8B H 0.2978 0.0816 -0.0188 0.197 Uiso 1 1 d R
H8C H 0.2324 0.1460 -0.0674 0.197 Uiso 1 1 d R
C9 C 0.4455(6) 0.1634(9) 0.0723(8) 0.158(6) Uani 1 1 d .
H9A H 0.4147 0.1844 -0.0093 0.237 Uiso 1 1 d R
H9B H 0.4468 0.1098 0.0667 0.237 Uiso 1 1 d R
H9C H 0.5005 0.1826 0.1161 0.237 Uiso 1 1 d R
C10 C 0.5162(6) 0.2796(9) 0.2950(12) 0.167(7) Uani 1 1 d .
H10A H 0.5396 0.2728 0.2470 0.251 Uiso 1 1 d R
H10B H 0.5543 0.2623 0.3778 0.251 Uiso 1 1 d R
H10C H 0.5048 0.3318 0.2965 0.251 Uiso 1 1 d R
C11 C 0.6899(4) -0.0384(6) 0.3755(9) 0.092(4) Uani 1 1 d .
C12 C 0.7375(5) -0.0615(6) 0.4934(10) 0.092(3) Uani 1 1 d .
C13 C 0.7688(7) 0.0000 0.5700(11) 0.100(7) Uani 1 2 d S
C14 C 0.6530(9) -0.0874(13) 0.2631(16) 0.365(10) Uani 1 1 d .
H14A H 0.6909 -0.0922 0.2382 0.547 Uiso 1 1 d R
H14B H 0.6030 -0.0652 0.1974 0.547 Uiso 1 1 d R
H14C H 0.6417 -0.1360 0.2820 0.547 Uiso 1 1 d R
C15 C 0.7603(8) -0.1416(8) 0.5351(16) 0.307(6) Uani 1 1 d .
H15A H 0.7227 -0.1620 0.5536 0.461 Uiso 1 1 d R
H15B H 0.8150 -0.1434 0.6076 0.461 Uiso 1 1 d R
H15C H 0.7578 -0.1706 0.4707 0.461 Uiso 1 1 d R
C16 C 0.8280(11) 0.0000 0.7033(16) 0.33(3) Uani 1 2 d S
H16A H 0.8630 0.0431 0.7263 0.489 Uiso 0.50 1 d PR
H16B H 0.8607 -0.0447 0.7270 0.489 Uiso 0.50 1 d PR
H16C H 0.7993 0.0000 0.7442 0.489 Uiso 1 2 d SR
C17 C 0.5465(17) 0.429(2) 0.958(2) 0.197(17) Uani 0.50 1 d P
C18 C 0.5420(10) 0.5000 0.9616(16) 0.147(12) Uani 1 2 d S
C19 C 0.5000 0.546(2) 1.0000 0.097(14) Uani 0.50 2 d SP
C20 C 0.5000 0.3794(18) 1.0000 0.162(12) Uani 1 2 d S
C21 C 0.4847(11) 0.5000 0.588(2) 0.205(9) Uani 1 2 d S
H21 H 0.4769 0.5000 0.6524 0.246 Uiso 1 2 d SR
C22 C 0.4204(11) 0.5000 0.477(2) 0.168(7) Uani 1 2 d S
H22 H 0.3674 0.5000 0.4596 0.202 Uiso 1 2 d SR
C23 C 0.384(3) 0.5000 0.286(4) 0.22(4) Uani 0.50 2 d SP
H23A H 0.3344 0.5000 0.2859 0.336 Uiso 0.50 2 d SPR
H23B H 0.3875 0.4586 0.2426 0.336 Uiso 0.25 1 d PR
H23C H 0.3821 0.5461 0.2470 0.336 Uiso 0.25 1 d PR
C24 C 0.4376(17) 0.5000 0.383(3) 0.197(11) Uani 1 2 d S
H1 H 0.563(3) 0.115(3) 0.487(5) 0.025(16) Uiso 1 1 d .
H2 H 0.501(5) 0.0000 0.323(8) 0.05(3) Uiso 1 2 d S
H3 H 0.5295(17) 0.090(5) 0.294(4) 0.06(3) Uiso 0.75 1 d PD
H4 H 0.354(5) 0.0000 0.322(9) 0.07(3) Uiso 1 2 d S
H5 H 0.5000 0.0000 0.5000 0.06(9) Uiso 0.50 4 d SP

loop_
_atom_site_aniso_label
_atom_site_aniso_U_11
_atom_site_aniso_U_22
_atom_site_aniso_U_33
_atom_site_aniso_U_23
_atom_site_aniso_U_13
_atom_site_aniso_U_12
Y1 0.0615(3) 0.1472(9) 0.0757(4) 0.0702(5) 0.0508(3) 0.0554(5)
Y2 0.0853(5) 0.0392(7) 0.2402(11) 0.000 0.1286(5) 0.000
C1 0.077(6) 0.098(8) 0.059(5) 0.042(5) 0.024(4) 0.023(6)
C2 0.050(4) 0.088(7) 0.060(5) 0.042(5) 0.027(3) 0.032(5)
C3 0.074(5) 0.088(7) 0.052(5) 0.022(5) 0.029(4) 0.021(5)
C4 0.097(5) 0.148(9) 0.049(4) 0.072(5) 0.052(3) 0.068(6)
C5 0.056(4) 0.148(9) 0.072(5) 0.068(6) 0.036(4) 0.024(6)
C6 0.162(10) 0.140(12) 0.074(7) -0.003(8) 0.054(7) 0.001(10)
C7 0.066(5) 0.136(10) 0.141(7) 0.073(7) 0.064(5) 0.051(6)
C8 0.164(10) 0.109(10) 0.091(8) 0.014(8) 0.052(7) 0.023(9)
C9 0.157(6) 0.282(16) 0.088(5) 0.104(7) 0.101(4) 0.113(9)
C10 0.071(6) 0.240(16) 0.153(10) 0.098(11) 0.037(7) -0.010(9)
C11 0.052(4) 0.132(9) 0.099(5) -0.061(5) 0.047(4) -0.042(5)
C12 0.093(4) 0.067(6) 0.176(6) 0.040(5) 0.112(4) 0.033(5)
C13 0.032(5) 0.22(2) 0.044(7) 0.000 0.021(5) 0.000
C14 0.186(9) 0.62(3) 0.358(14) -0.396(15) 0.196(9) -0.257(14)
C15 0.408(8) 0.155(11) 0.654(15) 0.225(11) 0.480(8) 0.192(9)
C16 0.087(10) 0.84(9) 0.066(11) 0.000 0.049(8) 0.000
C17 0.13(2) 0.30(4) 0.042(14) -0.060(19) -0.028(14) 0.10(2)
C18 0.049(8) 0.32(4) 0.051(10) 0.000 0.012(7) 0.000
C19 0.063(18) 0.13(3) 0.026(16) 0.000 -0.023(15) 0.000
C20 0.115(15) 0.24(3) 0.079(14) 0.000 0.019(12) 0.000
C21 0.245(10) 0.095(15) 0.44(2) 0.000 0.293(11) 0.000
C22 0.246(11) 0.061(12) 0.349(17) 0.000 0.259(10) 0.000
C23 0.27(6) 0.13(4) 0.10(4) 0.000 -0.01(4) 0.000
C24 0.29(2) 0.072(14) 0.33(3) 0.000 0.232(17) 0.000

loop_
_atom_type_symbol
_atom_type_description
_atom_type_scat_dispersion_real
_atom_type_scat_dispersion_imag
_atom_type_scat_source
C C 0.0033 0.0016 'International Tables Vol C Tables 4.2.6.8 and 6.1.1.4'
H H 0.0000 0.0000 'International Tables Vol C Tables 4.2.6.8 and 6.1.1.4'
Y Y -2.7962 3.5667 'International Tables Vol C Tables 4.2.6.8 and 6.1.1.4'

loop_
_geom_angle_atom_site_label_1
_geom_angle_atom_site_label_2
_geom_angle_atom_site_label_3
_geom_angle
_geom_angle_site_symmetry_1
_geom_angle_site_symmetry_3
C5 Y1 C3 51.0(3) . .
C5 Y1 C1 31.3(3) . .
C3 Y1 C1 51.2(3) . .
C5 Y1 C2 51.1(3) . .
C3 Y1 C2 30.8(3) . .
C1 Y1 C2 30.9(3) . .
C5 Y1 C4 30.9(3) . .
C3 Y1 C4 31.3(3) . .
C1 Y1 C4 51.7(3) . .
C2 Y1 C4 51.5(3) . .
C5 Y1 Y2 115.4(2) . .
C3 Y1 Y2 137.4(2) . .
C1 Y1 Y2 141.1(2) . .
C2 Y1 Y2 164.8(2) . .
C4 Y1 Y2 113.4(2) . .
C5 Y1 Y2 151.4(3) . 5_656
C3 Y1 Y2 129.6(2) . 5_656
C1 Y1 Y2 121.8(3) . 5_656
C2 Y1 Y2 112.6(2) . 5_656
C4 Y1 Y2 160.9(2) . 5_656
Y2 Y1 Y2 82.65(4) . 5_656
C5 Y1 Y1 110.6(2) . 2_656
C3 Y1 Y1 157.3(2) . 2_656
C1 Y1 Y1 106.2(2) . 2_656
C2 Y1 Y1 129.4(2) . 2_656
C4 Y1 Y1 138.3(2) . 2_656
Y2 Y1 Y1 58.50(3) . 2_656
Y2 Y1 Y1 58.32(4) 5_656 2_656
C5 Y1 Y1 150.7(3) . 6
C3 Y1 Y1 112.2(2) . 6
C1 Y1 Y1 160.3(2) . 6
C2 Y1 Y1 129.4(2) . 6
C4 Y1 Y1 121.4(2) . 6
Y2 Y1 Y1 57.40(2) . 6
Y2 Y1 Y1 57.47(3) 5_656 6
Y1 Y1 Y1 90.0 2_656 6
C5 Y1 H1 91.8(14) . .
C3 Y1 H1 140.0(15) . .
C1 Y1 H1 106.0(14) . .
C2 Y1 H1 136.9(14) . .
C4 Y1 H1 109.2(15) . .
Y2 Y1 H1 39.2(14) . .
Y2 Y1 H1 89.8(15) 5_656 .
Y1 Y1 H1 36.1(15) 2_656 .
Y1 Y1 H1 93.6(14) 6 .
C5 Y1 H2 120(2) . .
C3 Y1 H2 112(2) . .
C1 Y1 H2 151(2) . .
C2 Y1 H2 142(2) . .
C4 Y1 H2 101(2) . .
Y2 Y1 H2 32.6(18) . .
Y2 Y1 H2 87(2) 5_656 .
Y1 Y1 H2 88(2) 2_656 .
Y1 Y1 H2 37.2(18) 6 .
H1 Y1 H2 71(2) . .
C5 Y1 H3 76(2) . .
C3 Y1 H3 93.0(14) . .
C1 Y1 H3 107(2) . .
C2 Y1 H3 118.1(19) . .
C4 Y1 H3 66.6(18) . .
Y2 Y1 H3 46.8(18) . .
Y2 Y1 H3 128(2) 5_656 .
Y1 Y1 H3 94.6(11) 2_656 .
Y1 Y1 H3 82(2) 6 .
H1 Y1 H3 59.6(18) . .
H2 Y1 H3 45(3) . .
C5 Y1 H4 150.4(19) . .
C3 Y1 H4 100(2) . .
C1 Y1 H4 128.2(18) . .
C2 Y1 H4 101.2(18) . .
C4 Y1 H4 127(2) . .
Y2 Y1 H4 90.3(18) . .
Y2 Y1 H4 39(2) 5_656 .
Y1 Y1 H4 95(2) 2_656 .
Y1 Y1 H4 37(2) 6 .
H1 Y1 H4 118(2) . .
H2 Y1 H4 74(3) . .
H3 Y1 H4 118(3) . .
C12 Y2 C12 50.0(4) 6 .
C12 Y2 C13 30.7(3) 6 .
C12 Y2 C13 30.7(3) . .
C12 Y2 C11 49.8(3) 6 .
C12 Y2 C11 29.9(3) . .
C13 Y2 C11 50.4(3) . .
C12 Y2 C11 29.9(3) 6 6
C12 Y2 C11 49.8(3) . 6
C13 Y2 C11 50.4(3) . 6
C11 Y2 C11 30.4(5) . 6
C12 Y2 Y1 153.0(3) 6 6
C12 Y2 Y1 115.9(2) . 6
C13 Y2 Y1 145.75(9) . 6
C11 Y2 Y1 105.55(19) . 6
C11 Y2 Y1 123.4(2) 6 6
C12 Y2 Y1 115.9(2) 6 .
C12 Y2 Y1 153.0(3) . .
C13 Y2 Y1 145.75(10) . .
C11 Y2 Y1 123.4(2) . .
C11 Y2 Y1 105.55(19) 6 .
Y1 Y2 Y1 65.19(5) 6 .
C12 Y2 Y1 107.0(2) 6 2_656
C12 Y2 Y1 138.3(2) . 2_656
C13 Y2 Y1 110.3(3) . 2_656
C11 Y2 Y1 156.7(2) . 2_656
C11 Y2 Y1 129.6(2) 6 2_656
Y1 Y2 Y1 97.36(4) 6 2_656
Y1 Y2 Y1 63.17(4) . 2_656
C12 Y2 Y1 138.3(2) 6 5_656
C12 Y2 Y1 107.0(2) . 5_656
C13 Y2 Y1 110.3(3) . 5_656
C11 Y2 Y1 129.6(2) . 5_656
C11 Y2 Y1 156.74(19) 6 5_656
Y1 Y2 Y1 63.17(4) 6 5_656
Y1 Y2 Y1 97.35(4) . 5_656
Y1 Y2 Y1 65.05(5) 2_656 5_656
C12 Y2 Y2 153.6(2) 6 5_656
C12 Y2 Y2 153.6(2) . 5_656
C13 Y2 Y2 152.7(3) . 5_656
C11 Y2 Y2 154.05(18) . 5_656
C11 Y2 Y2 154.05(18) 6 5_656
Y1 Y2 Y2 48.74(3) 6 5_656
Y1 Y2 Y2 48.74(3) . 5_656
Y1 Y2 Y2 48.61(3) 2_656 5_656
Y1 Y2 Y2 48.61(3) 5_656 5_656
C12 Y2 H1 91.0(14) 6 .
C12 Y2 H1 140.8(14) . .
C13 Y2 H1 113.3(12) . .
C11 Y2 H1 129.0(15) . .
C11 Y2 H1 99.2(15) 6 .
Y1 Y2 H1 100.9(12) 6 .
Y1 Y2 H1 38.9(11) . .
Y1 Y2 H1 39.6(14) 2_656 .
Y1 Y2 H1 101.2(15) 5_656 .
Y2 Y2 H1 63.8(14) 5_656 .
C12 Y2 H2 122(3) 6 .
C12 Y2 H2 122(3) . .
C13 Y2 H2 144(3) . .
C11 Y2 H2 95(3) . .
C11 Y2 H2 95(3) 6 .
Y1 Y2 H2 40.3(16) 6 .
Y1 Y2 H2 40.3(16) . .
Y1 Y2 H2 100(2) 2_656 .
Y1 Y2 H2 100(2) 5_656 .
Y2 Y2 H2 64(3) 5_656 .
H1 Y2 H2 78.3(16) . .
C12 Y2 H3 83.3(11) 6 .
C12 Y2 H3 114.0(8) . .
C13 Y2 H3 113.3(10) . .
C11 Y2 H3 85.5(9) . .
C11 Y2 H3 66.3(8) 6 .
Y1 Y2 H3 84.0(14) 6 .
Y1 Y2 H3 39.6(8) . .
Y1 Y2 H3 93.0(13) 2_656 .
Y1 Y2 H3 135.8(8) 5_656 .
Y2 Y2 H3 87.7(8) 5_656 .
H1 Y2 H3 54.7(19) . .
H2 Y2 H3 43.9(19) . .
C12 Y2 H5 153.6(2) 6 .
C12 Y2 H5 153.6(2) . .
C13 Y2 H5 152.7(3) . .
C11 Y2 H5 154.05(18) . .
C11 Y2 H5 154.05(18) 6 .
Y1 Y2 H5 48.74(3) 6 .
Y1 Y2 H5 48.74(3) . .
Y1 Y2 H5 48.61(3) 2_656 .
Y1 Y2 H5 48.61(3) 5_656 .
Y2 Y2 H5 0.000(3) 5_656 .
H1 Y2 H5 63.8(14) . .
H2 Y2 H5 64(3) . .
H3 Y2 H5 87.7(8) . .
C2 C1 C5 107.6(10) . .
C2 C1 C6 124.0(10) . .
C5 C1 C6 128.0(10) . .
C2 C1 Y1 75.5(6) . .
C5 C1 Y1 74.2(6) . .
C6 C1 Y1 122.0(7) . .
C3 C2 C1 107.7(9) . .
C3 C2 C7 125.6(9) . .
C1 C2 C7 126.4(10) . .
C3 C2 Y1 73.5(5) . .
C1 C2 Y1 73.6(5) . .
C7 C2 Y1 123.1(7) . .
C2 C3 C4 109.3(8) . .
C2 C3 C8 124.8(10) . .
C4 C3 C8 125.3(11) . .
C2 C3 Y1 75.6(5) . .
C4 C3 Y1 75.4(5) . .
C8 C3 Y1 122.4(7) . .
C5 C4 C3 105.9(9) . .
C5 C4 C9 126.7(10) . .
C3 C4 C9 127.2(9) . .
C5 C4 Y1 73.3(5) . .
C3 C4 Y1 73.3(5) . .
C9 C4 Y1 122.7(7) . .
C4 C5 C1 109.4(9) . .
C4 C5 C10 126.1(11) . .
C1 C5 C10 124.1(11) . .
C4 C5 Y1 75.7(6) . .
C1 C5 Y1 74.5(6) . .
C10 C5 Y1 122.0(7) . .
C1 C6 H6A 109.5 . .
C1 C6 H6B 109.5 . .
H6A C6 H6B 109.5 . .
C1 C6 H6C 109.5 . .
H6A C6 H6C 109.5 . .
H6B C6 H6C 109.5 . .
C2 C7 H7A 109.5 . .
C2 C7 H7B 109.5 . .
H7A C7 H7B 109.5 . .
C2 C7 H7C 109.5 . .
H7A C7 H7C 109.5 . .
H7B C7 H7C 109.5 . .
C3 C8 H8A 109.5 . .
C3 C8 H8B 109.5 . .
H8A C8 H8B 109.5 . .
C3 C8 H8C 109.5 . .
H8A C8 H8C 109.5 . .
H8B C8 H8C 109.5 . .
C4 C9 H9A 109.5 . .
C4 C9 H9B 109.5 . .
H9A C9 H9B 109.5 . .
C4 C9 H9C 109.5 . .
H9A C9 H9C 109.5 . .
H9B C9 H9C 109.5 . .
C5 C10 H10A 109.5 . .
C5 C10 H10B 109.5 . .
H10A C10 H10B 109.5 . .
C5 C10 H10C 109.5 . .
H10A C10 H10C 109.5 . .
H10B C10 H10C 109.5 . .
C12 C11 C11 107.8(6) . 6
C12 C11 C14 126.1(12) . .
C11 C11 C14 125.6(10) 6 .
C12 C11 Y2 74.1(6) . .
C11 C11 Y2 74.8(2) 6 .
C14 C11 Y2 123.4(8) . .
C11 C12 C13 109.5(9) . .
C11 C12 C15 125.5(11) . .
C13 C12 C15 124.7(10) . .
C11 C12 Y2 76.0(6) . .
C13 C12 Y2 74.9(7) . .
C15 C12 Y2 120.4(8) . .
C12 C13 C12 105.5(12) . 6
C12 C13 C16 127.2(6) . .
C12 C13 C16 127.2(6) 6 .
C12 C13 Y2 74.3(6) . .
C12 C13 Y2 74.3(6) 6 .
C16 C13 Y2 120.1(12) . .
C11 C14 H14A 109.5 . .
C11 C14 H14B 109.5 . .
H14A C14 H14B 109.5 . .
C11 C14 H14C 109.4 . .
H14A C14 H14C 109.5 . .
H14B C14 H14C 109.5 . .
C12 C15 H15A 109.5 . .
C12 C15 H15B 109.5 . .
H15A C15 H15B 109.5 . .
C12 C15 H15C 109.5 . .
H15A C15 H15C 109.5 . .
H15B C15 H15C 109.5 . .
C13 C16 H16A 109.5 . .
C13 C16 H16B 109.5 . .
H16A C16 H16B 109.5 . .
C13 C16 H16C 109.4 . .
H16A C16 H16C 111.0 . .
H16B C16 H16C 108.0 . .
C18 C17 C19 65(2) . 5_667
C18 C17 C20 119(3) . .
C19 C17 C20 54(2) 5_667 .
C17 C18 C17 169(4) 6_565 .
C17 C18 C19 60(2) 6_565 .
C17 C18 C19 130(3) . .
C17 C18 C19 130(3) 6_565 5_667
C17 C18 C19 60(2) . 5_667
C19 C18 C19 70(3) . 5_667
C20 C19 C17 71(2) 5_667 5_667
C20 C19 C17 71(2) 5_667 6_565
C17 C19 C17 141(5) 5_667 6_565
C20 C19 C18 125.1(14) 5_667 5_667
C17 C19 C18 54.4(18) 5_667 5_667
C17 C19 C18 164(3) 6_565 5_667
C20 C19 C18 125.1(14) 5_667 .
C17 C19 C18 164(3) 5_667 .
C17 C19 C18 54.4(17) 6_565 .
C18 C19 C18 110(3) 5_667 .
C20 C19 C19 180.000(13) 5_667 5_667
C17 C19 C19 109(2) 5_667 5_667
C17 C19 C19 109(2) 6_565 5_667
C18 C19 C19 54.9(14) 5_667 5_667
C18 C19 C19 54.9(14) . 5_667
C19 C20 C17 55.8(17) 5_667 2_657
C19 C20 C17 55.8(17) 5_667 .
C17 C20 C17 112(3) 2_657 .
C22 C21 C24 125(3) . 5_666
C22 C21 H21 117.6 . .
C24 C21 H21 117.6 5_666 .
C21 C22 C24 114(2) . .
C21 C22 H22 122.9 . .
C24 C22 H22 122.9 . .
C24 C23 H23A 109.6 . .
C24 C23 H23B 109.5 . .
H23A C23 H23B 113.7 . .
C24 C23 H23C 109.5 . .
H23A C23 H23C 105.0 . .
H23B C23 H23C 109.5 . .
C23 C24 C21 123(5) . 5_666
C23 C24 C22 116(5) . .
C21 C24 C22 121(3) 5_666 .

loop_
_geom_bond_atom_site_label_1
_geom_bond_atom_site_label_2
_geom_bond_distance
_geom_bond_site_symmetry_2
Y1 C5 2.610(11) .
Y1 C3 2.613(8) .
Y1 C1 2.614(11) .
Y1 C2 2.640(8) .
Y1 C4 2.641(9) .
Y1 Y2 3.5420(15) .
Y1 Y2 3.549(2) 5_656
Y1 Y1 3.714(2) 2_656
Y1 Y1 3.816(3) 6
Y1 H1 2.27(4) .
Y1 H2 2.40(6) .
Y1 H3 2.26(3) .
Y1 H4 2.38(6) .
Y2 C12 2.596(9) 6
Y2 C12 2.596(9) .
Y2 C13 2.603(12) .
Y2 C11 2.618(10) .
Y2 C11 2.618(10) 6
Y2 Y1 3.5420(15) 6
Y2 Y1 3.549(2) 2_656
Y2 Y1 3.549(2) 5_656
Y2 Y2 4.682(3) 5_656
Y2 H1 2.29(6) .
Y2 H2 2.00(7) .
Y2 H3 2.59(7) .
Y2 H5 2.3410(15) .
C1 C2 1.400(12) .
C1 C5 1.407(15) .
C1 C6 1.534(16) .
C2 C3 1.396(14) .
C2 C7 1.491(13) .
C3 C4 1.417(13) .
C3 C8 1.495(14) .
C4 C5 1.401(15) .
C4 C9 1.483(15) .
C5 C10 1.529(15) .
C6 H6A 0.9600 .
C6 H6B 0.9600 .
C6 H6C 0.9600 .
C7 H7A 0.9600 .
C7 H7B 0.9600 .
C7 H7C 0.9600 .
C8 H8A 0.9600 .
C8 H8B 0.9600 .
C8 H8C 0.9600 .
C9 H9A 0.9600 .
C9 H9B 0.9600 .
C9 H9C 0.9600 .
C10 H10A 0.9600 .
C10 H10B 0.9600 .
C10 H10C 0.9600 .
C11 C12 1.345(13) .
C11 C11 1.37(2) 6
C11 C14 1.501(19) .
C12 C13 1.377(12) .
C12 C15 1.507(17) .
C13 C12 1.377(12) 6
C13 C16 1.46(2) .
C14 H14A 0.9600 .
C14 H14B 0.9600 .
C14 H14C 0.9600 .
C15 H15A 0.9600 .
C15 H15B 0.9600 .
C15 H15C 0.9600 .
C16 H16A 0.9600 .
C16 H16B 0.9600 .
C16 H16C 0.9596 .
C17 C18 1.28(4) .
C17 C19 1.37(4) 5_667
C17 C20 1.56(4) .
C18 C17 1.28(4) 6_565
C18 C19 1.43(2) .
C18 C19 1.43(2) 5_667
C19 C20 1.33(4) 5_667
C19 C17 1.37(4) 5_667
C19 C17 1.37(4) 6_565
C19 C18 1.43(2) 5_667
C19 C19 1.64(7) 5_667
C20 C19 1.33(4) 5_667
C20 C17 1.56(4) 2_657
C21 C22 1.29(3) .
C21 C24 1.34(3) 5_666
C21 H21 0.9300 .
C22 C24 1.43(4) .
C22 H22 0.9300 .
C23 C24 1.11(5) .
C23 H23A 0.9563 .
C23 H23B 0.9600 .
C23 H23C 0.9600 .
C24 C21 1.34(3) 5_666
